data_7213165
loop_
_publ_author_name
'Davies, Stephen G.'
'Smyth, G. Darren'
'Chippindale, Ann M.'

_publ_section_title
;
 Syntheses of derivatives of L-daunosamine and its C-3 epimer employing as
 the key step the asymmetric conjugate addition of a homochiral lithium
 amide to tert-butyl (E,E&#x200A;)-hexa-2,4-dienoate
;
_journal_issue 21
_journal_name_full 'Journal of the Chemical Society, Perkin Transactions 1'
_journal_page_first 3089
_journal_paper_doi 10.1039/a907017f
_journal_year 1999
_chemical_compound_source
;

see paper

;
_chemical_formula_moiety ' C21 H24 I1 N1 O2 '
_chemical_formula_sum 'C21 H24 I N O2'
_chemical_formula_weight 449.331
_chemical_melting_point ?
_space_group_IT_number 4
_symmetry_cell_setting monoclinic
_symmetry_space_group_name_Hall 'P 2yb'
_symmetry_space_group_name_H-M 'P 1 21 1'
_atom_sites_solution_hydrogens geom
_atom_sites_solution_primary Patterson
_audit_creation_date 99-09-01
_audit_creation_method CRYSTALS
_cell_angle_alpha 90
_cell_angle_beta 92.439(4)
_cell_angle_gamma 90
_cell_formula_units_Z 2
_cell_length_a 11.639(4)
_cell_length_b 6.617(4)
_cell_length_c 13.030(8)
_cell_measurement_reflns_used 25
_cell_measurement_temperature 298
_cell_measurement_theta_max 13
_cell_measurement_theta_min 8
_cell_volume 1002.6(9)
_computing_cell_refinement 'CAD-4 software (Enraf-Nonius, 1989)'
_computing_data_reduction
;

RC93 (Watkin, D.J., Prout, C.K., Lilley, P.M.deQ. 1994)

;
_computing_molecular_graphics
;

CAMERON

;
_computing_publication_material
;

CRYSTALS Issue 10 (Watkin, Prout, Carruthers & Betteridge, 1996)

;
_computing_structure_refinement
;

CRYSTALS Issue 10 (Watkin, Prout, Carruthers & Betteridge, 1996)

;
_diffrn_ambient_temperature 298
_diffrn_measurement_method 2\q/\w
_diffrn_radiation_monochromator graphite
_diffrn_radiation_type 'Mo K\a'
_diffrn_radiation_wavelength 0.71073
_diffrn_reflns_av_R_equivalents 0.022
_diffrn_reflns_limit_h_max 13
_diffrn_reflns_limit_h_min -1
_diffrn_reflns_limit_k_max 7
_diffrn_reflns_limit_k_min -1
_diffrn_reflns_limit_l_max 15
_diffrn_reflns_limit_l_min -15
_diffrn_reflns_number 5214
_diffrn_reflns_theta_max 25
_diffrn_reflns_theta_min 0.00
_diffrn_standards_interval_time 3600
_diffrn_standards_number 3
_exptl_absorpt_coefficient_mu 1.59
_exptl_absorpt_correction_type empirical
_exptl_crystal_colour 'pale yellow '
_exptl_crystal_density_diffrn 1.49
_exptl_crystal_description ' plate '
_exptl_crystal_F_000 452
_exptl_crystal_size_max 0.22
_exptl_crystal_size_mid 0.08
_exptl_crystal_size_min 0.05
_refine_diff_density_max 0.61
_refine_diff_density_min -0.44
_refine_ls_extinction_coef 0.9(30)
_refine_ls_extinction_method 'Larson 1970 Crystallographic Computing eq 22'
_refine_ls_goodness_of_fit_obs 1.0983
_refine_ls_hydrogen_treatment noref
_refine_ls_matrix_type full
_refine_ls_number_parameters 228
_refine_ls_number_reflns 2756
_refine_ls_R_factor_obs 0.0266
_refine_ls_shift/esd_max 0.014182
_refine_ls_structure_factor_coef F
_refine_ls_wR_factor_obs 0.0293
_reflns_limit_h_max 13
_reflns_limit_h_min -13
_reflns_limit_k_max 7
_reflns_limit_k_min -7
_reflns_limit_l_max 15
_reflns_limit_l_min 0
_reflns_number_observed 2756
_reflns_number_total 3515
_cod_data_source_file 907017fsup1.cif
_cod_data_source_block CRYSTALS_cif
_cod_depositor_comments
;
The following automatic conversions were performed:

'_chemical_melting_point' value 'not measured' was changed to '?' -
the value is undefined or not given.

'_symmetry_cell_setting' value
'Monoclinic ' changed to 'monoclinic' according to
/home/saulius/struct/CIF-dictionaries/cif_core.dic dictionary named
'cif_core.dic' version 2.4.2 from 2011-04-26.

Automatic conversion script
Id: cif_fix_values 1891 2012-01-12 08:04:46Z andrius 

The following automatic conversions were performed:

'_atom_sites_solution_hydrogens' value 'Geometric' was changed to
'geom'.

Automatic conversion script
Id: cif_fix_values 6452 2018-10-05 10:23:21Z andrius 
;
_cod_original_cell_volume 1002.66
_cod_original_sg_symbol_H-M 'P 1 21 1 '
_cod_original_formula_sum ' C21 H24 I1 N1 O2 '
_cod_database_code 7213165

loop_
_symmetry_equiv_pos_as_xyz
x,y,z
-x,y+1/2,-z

loop_
_atom_site_aniso_label
_atom_site_aniso_U_11
_atom_site_aniso_U_22
_atom_site_aniso_U_33
_atom_site_aniso_U_23
_atom_site_aniso_U_13
_atom_site_aniso_U_12
I1 0.0518(2) 0.0540(2) 0.0699(2) 0.0100(3) 0.0134(1) -0.0149(2)
N1 0.033(2) 0.030(2) 0.032(2) -0.002(1) -0.005(1) -0.005(1)
O1 0.080(3) 0.105(3) 0.071(3) -0.016(2) -0.017(2) -0.049(3)
O2 0.064(2) 0.085(4) 0.038(2) -0.009(2) -0.010(1) -0.017(2)
C1 0.037(2) 0.064(4) 0.050(3) -0.008(2) -0.009(2) -0.013(2)
C2 0.036(2) 0.029(3) 0.039(2) -0.001(2) -0.005(1) -0.013(2)
C3 0.029(2) 0.027(2) 0.032(2) 0.002(2) -0.003(2) 0.002(2)
C4 0.028(2) 0.038(2) 0.041(2) 0.000(2) 0.003(2) 0.003(2)
C5 0.046(3) 0.058(3) 0.041(3) 0.003(2) -0.001(2) 0.008(2)
C6 0.067(4) 0.105(5) 0.039(3) 0.010(3) 0.011(3) 0.018(3)
C7 0.037(2) 0.039(3) 0.038(2) 0.001(2) -0.007(1) -0.003(2)
C8 0.033(2) 0.062(3) 0.031(2) 0.001(2) 0.000(2) -0.001(2)
C9 0.050(3) 0.071(3) 0.057(3) 0.010(3) -0.014(2) -0.014(3)
C10 0.048(3) 0.093(4) 0.075(4) -0.000(3) -0.017(3) -0.027(3)
C11 0.035(3) 0.127(5) 0.046(3) -0.013(3) -0.009(3) 0.001(3)
C12 0.057(3) 0.104(7) 0.048(3) 0.009(3) -0.019(3) 0.015(3)
C13 0.050(3) 0.064(3) 0.051(3) 0.011(2) -0.000(2) 0.005(2)
C14 0.046(3) 0.037(2) 0.035(2) -0.005(2) -0.003(2) -0.002(2)
C15 0.090(3) 0.036(3) 0.067(3) 0.002(4) 0.021(2) 0.003(4)
C16 0.044(2) 0.039(2) 0.032(2) -0.007(2) 0.002(2) 0.001(2)
C17 0.049(3) 0.068(3) 0.040(3) -0.003(2) 0.006(2) 0.000(2)
C18 0.052(3) 0.109(6) 0.077(4) -0.034(4) 0.021(3) -0.011(3)
C19 0.087(5) 0.070(5) 0.101(5) -0.005(4) 0.049(4) -0.020(3)
C20 0.118(6) 0.053(3) 0.074(4) 0.017(3) 0.047(4) 0.016(3)
C21 0.073(3) 0.048(4) 0.052(3) 0.009(3) 0.016(2) 0.013(3)

loop_
_atom_site_label
_atom_site_fract_x
_atom_site_fract_y
_atom_site_fract_z
_atom_site_U_iso_or_equiv
_atom_site_occupancy
_atom_site_thermal_displace_type
I1 -0.88635(3) 0.0169(1) -0.01459(3) 0.0545 1.0000 Uani
N1 -0.7908(3) 0.3094(5) -0.1979(2) 0.0310 1.0000 Uani
O1 -0.5316(4) 0.6970(7) 0.0297(3) 0.0703 1.0000 Uani
O2 -0.6461(3) 0.4792(8) 0.0982(2) 0.0564 1.0000 Uani
C1 -0.6052(4) 0.5715(7) 0.0162(4) 0.0464 1.0000 Uani
C2 -0.6586(3) 0.536(1) -0.0879(3) 0.0317 1.0000 Uani
C3 -0.7215(3) 0.3260(5) -0.1019(3) 0.0291 1.0000 Uani
C4 -0.7926(3) 0.2983(6) -0.0078(3) 0.0353 1.0000 Uani
C5 -0.7168(4) 0.2985(8) 0.0904(4) 0.0474 1.0000 Uani
C6 -0.7820(5) 0.299(1) 0.1894(4) 0.0626 1.0000 Uani
C7 -0.8595(3) 0.4877(9) -0.2236(3) 0.0373 1.0000 Uani
C8 -0.9605(4) 0.4478(7) -0.2979(3) 0.0401 1.0000 Uani
C9 -1.0265(4) 0.2760(9) -0.2947(4) 0.0559 1.0000 Uani
C10 -1.1203(5) 0.249(1) -0.3620(5) 0.0635 1.0000 Uani
C11 -1.1497(5) 0.399(1) -0.4331(4) 0.0574 1.0000 Uani
C12 -1.0843(5) 0.566(1) -0.4373(4) 0.0611 1.0000 Uani
C13 -0.9897(4) 0.5929(8) -0.3703(4) 0.0542 1.0000 Uani
C14 -0.7315(4) 0.2216(6) -0.2868(3) 0.0386 1.0000 Uani
C15 -0.7004(5) 0.002(1) -0.2678(4) 0.0586 1.0000 Uani
C16 -0.6316(4) 0.3436(6) -0.3258(3) 0.0377 1.0000 Uani
C17 -0.5213(4) 0.3229(8) -0.2841(4) 0.0508 1.0000 Uani
C18 -0.4318(5) 0.441(1) -0.3186(6) 0.0696 1.0000 Uani
C19 -0.4521(6) 0.5767(9) -0.3955(6) 0.0745 1.0000 Uani
C20 -0.5597(7) 0.5975(8) -0.4402(5) 0.0682 1.0000 Uani
C21 -0.6495(4) 0.4826(9) -0.4042(4) 0.0542 1.0000 Uani
H21 -0.7162 0.6452 -0.1027 0.0294 1.0000 Uiso
H22 -0.5967 0.5432 -0.1387 0.0294 1.0000 Uiso
H31 -0.6673 0.2106 -0.1104 0.0294 1.0000 Uiso
H41 -0.8494 0.4113 -0.0047 0.0479 1.0000 Uiso
H51 -0.6686 0.1742 0.0844 0.0479 1.0000 Uiso
H61 -0.8336 0.1786 0.1908 0.0649 1.0000 Uiso
H62 -0.8292 0.4252 0.1927 0.0649 1.0000 Uiso
H63 -0.7259 0.2946 0.2497 0.0649 1.0000 Uiso
H71 -0.8898 0.5433 -0.1587 0.0401 1.0000 Uiso
H72 -0.8086 0.5902 -0.2550 0.0401 1.0000 Uiso
H91 -1.0064 0.1689 -0.2428 0.0694 1.0000 Uiso
H101 -1.1668 0.1223 -0.3596 0.0590 1.0000 Uiso
H111 -1.2188 0.3822 -0.4806 0.0694 1.0000 Uiso
H121 -1.1041 0.6721 -0.4897 0.0550 1.0000 Uiso
H131 -0.9424 0.7186 -0.3745 0.0658 1.0000 Uiso
H141 -0.7913 0.2295 -0.3441 0.0389 1.0000 Uiso
H151 -0.6609 -0.0525 -0.3285 0.0600 1.0000 Uiso
H152 -0.7720 -0.0773 -0.2571 0.0600 1.0000 Uiso
H153 -0.6479 -0.0082 -0.2053 0.0600 1.0000 Uiso
H171 -0.5055 0.2217 -0.2283 0.0759 1.0000 Uiso
H181 -0.3525 0.4255 -0.2867 0.0511 1.0000 Uiso
H191 -0.3877 0.6622 -0.4196 0.0773 1.0000 Uiso
H201 -0.5737 0.6944 -0.4983 0.0567 1.0000 Uiso
H211 -0.7288 0.5008 -0.4356 0.0773 1.0000 Uiso

loop_
_atom_type_symbol
_atom_type_scat_dispersion_real
_atom_type_scat_dispersion_imag
_atom_type_scat_Cromer_Mann_a1
_atom_type_scat_Cromer_Mann_b1
_atom_type_scat_Cromer_Mann_a2
_atom_type_scat_Cromer_Mann_b2
_atom_type_scat_Cromer_Mann_a3
_atom_type_scat_Cromer_Mann_b3
_atom_type_scat_Cromer_Mann_a4
_atom_type_scat_Cromer_Mann_b4
_atom_type_scat_Cromer_Mann_c
_atom_type_scat_source
'I   ' -0.7260 1.8120 20.1472 4.3470 18.9949 0.3814 7.5138 27.7660 2.2735 66.8776 4.0712 International_Tables_Vol_IV_Table_2.2B
'N   ' 0.0040 0.0030 12.2126 0.0057 3.1322 9.8933 2.0125 28.9975 1.1663 0.5826 -11.5290 International_Tables_Vol_IV_Table_2.2B
'O   ' 0.0080 0.0060 3.0485 13.2771 2.2868 5.7011 1.5463 0.3239 0.8670 32.9089 0.2508 International_Tables_Vol_IV_Table_2.2B
'C   ' 0.0020 0.0020 2.3100 20.8439 1.0200 10.2075 1.5886 0.5687 0.8650 51.6512 0.2156 International_Tables_Vol_IV_Table_2.2B
'H   ' 0.0000 0.0000 0.4930 10.5109 0.3229 26.1257 0.1402 3.1424 0.0408 57.7997 0.0030 International_Tables_Vol_IV_Table_2.2B

loop_
_geom_angle_atom_site_label_1
_geom_angle_atom_site_label_2
_geom_angle_atom_site_label_3
_geom_angle
_geom_angle_publ_flag
C3 N1 C7 114.4(3) no
C3 N1 C14 115.9(3) no
C7 N1 C14 113.9(3) no
C1 O2 C5 122.7(3) no
O1 C1 O2 118.4(5) no
O1 C1 C2 120.7(5) no
O2 C1 C2 120.5(4) no
C1 C2 C3 114.8(4) no
C1 C2 H21 108.1(5) no
C3 C2 H21 108.1(3) no
C1 C2 H22 108.1(3) no
C3 C2 H22 108.1(5) no
H21 C2 H22 109.4(5) no
N1 C3 C2 113.7(3) no
N1 C3 C4 112.4(3) no
C2 C3 C4 106.2(3) no
N1 C3 H31 100.1(3) no
C2 C3 H31 113.2(3) no
C4 C3 H31 111.4(3) no
C3 C4 C5 111.2(3) no
C3 C4 H41 109.0(3) no
C5 C4 H41 109.0(4) no
O2 C5 C4 111.5(4) no
O2 C5 C6 103.8(4) no
C4 C5 C6 114.8(4) no
O2 C5 H51 111.4(4) no
C4 C5 H51 103.9(4) no
C6 C5 H51 111.7(4) no
C5 C6 H61 109.5(5) no
C5 C6 H62 109.5(5) no
H61 C6 H62 109.5(5) no
C5 C6 H63 109.4(5) no
H61 C6 H63 109.5(6) no
H62 C6 H63 109.5(6) no
N1 C7 C8 114.2(4) no
N1 C7 H71 108.3(4) no
C8 C7 H71 108.3(3) no
N1 C7 H72 108.3(3) no
C8 C7 H72 108.3(4) no
H71 C7 H72 109.5(5) no
C7 C8 C9 123.0(4) no
C7 C8 C13 118.6(4) no
C9 C8 C13 118.4(4) no
C8 C9 C10 120.9(5) no
C8 C9 H91 119.5(5) no
C10 C9 H91 119.5(5) no
C9 C10 C11 119.9(5) no
C9 C10 H101 120.1(6) no
C11 C10 H101 120.1(5) no
C10 C11 C12 119.3(5) no
C10 C11 H111 120.3(7) no
C12 C11 H111 120.3(7) no
C11 C12 C13 121.0(6) no
C11 C12 H121 119.5(6) no
C13 C12 H121 119.5(6) no
C8 C13 C12 120.4(5) no
C8 C13 H131 119.8(5) no
C12 C13 H131 119.8(5) no
N1 C14 C15 111.2(4) no
N1 C14 C16 116.0(3) no
C15 C14 C16 112.5(4) no
N1 C14 H141 103.3(4) no
C15 C14 H141 109.0(4) no
C16 C14 H141 103.9(4) no
C14 C15 H151 109.5(5) no
C14 C15 H152 109.5(5) no
H151 C15 H152 109.5(7) no
C14 C15 H153 109.5(6) no
H151 C15 H153 109.5(5) no
H152 C15 H153 109.5(6) no
C14 C16 C17 121.9(4) no
C14 C16 C21 120.4(4) no
C17 C16 C21 117.7(4) no
C16 C17 C18 121.0(5) no
C16 C17 H171 119.5(5) no
C18 C17 H171 119.5(6) no
C17 C18 C19 119.9(6) no
C17 C18 H181 120.0(8) no
C19 C18 H181 120.0(7) no
C18 C19 C20 120.6(6) no
C18 C19 H191 119.7(8) no
C20 C19 H191 119.7(8) no
C19 C20 C21 119.4(6) no
C19 C20 H201 120.3(7) no
C21 C20 H201 120.3(8) no
C16 C21 C20 121.4(5) no
C16 C21 H211 119.3(5) no
C20 C21 H211 119.3(6) no
C2 H21 H22 35.3(2) no
C2 H22 H21 35.3(3) no
C6 H61 H62 35.2(3) no
C6 H61 H63 35.3(3) no
H62 H61 H63 60.00 no
C6 H62 H61 35.3(4) no
C6 H62 H63 35.3(3) no
H61 H62 H63 60.00 no
C6 H63 H61 35.3(4) no
C6 H63 H62 35.3(4) no
H61 H63 H62 60.00 no
C7 H71 H72 35.3(3) no
C7 H72 H71 35.3(3) no
C15 H151 H152 35.3(4) no
C15 H151 H153 35.2(3) no
H152 H151 H153 60.00 no
C15 H152 H151 35.3(4) no
C15 H152 H153 35.2(3) no
H151 H152 H153 60.00 no
C15 H153 H151 35.3(3) no
C15 H153 H152 35.3(4) no
H151 H153 H152 60.00 no

loop_
_geom_bond_atom_site_label_1
_geom_bond_atom_site_label_2
_geom_bond_distance
_geom_bond_publ_flag
N1 C3 1.464(5) yes
N1 C7 1.456(6) yes
N1 C14 1.491(5) yes
O1 C1 1.201(5) yes
O2 C1 1.335(6) yes
O2 C5 1.453(7) yes
C1 C2 1.487(6) yes
C2 C3 1.575(7) yes
C2 H21 1.000(6) no
C2 H22 1.000(4) no
C3 C4 1.520(5) yes
C3 H31 1.000(4) no
C4 C5 1.523(6) yes
C4 H41 1.000(4) no
C5 C6 1.525(7) yes
C5 H51 1.000(5) no
C6 H61 1.000(7) no
C6 H62 1.000(6) no
C6 H63 1.000(6) no
C7 C8 1.514(6) yes
C7 H71 1.000(4) no
C7 H72 1.000(5) no
C8 C9 1.374(7) yes
C8 C13 1.378(6) yes
C9 C10 1.383(8) yes
C9 H91 1.000(5) no
C10 C11 1.386(9) yes
C10 H101 1.000(6) no
C11 C12 1.346(9) yes
C11 H111 1.000(5) no
C12 C13 1.388(8) yes
C12 H121 1.000(6) no
C13 H131 1.000(5) no
C14 C15 1.514(9) yes
C14 C16 1.521(6) yes
C14 H141 1.000(4) no
C15 H151 1.000(5) no
C15 H152 1.000(6) no
C15 H153 1.000(5) no
C16 C17 1.379(7) yes
C16 C21 1.383(7) yes
C17 C18 1.391(8) yes
C17 H171 1.000(5) no
C18 C19 1.361(9) yes
C18 H181 1.000(7) no
C19 C20 1.36(1) yes
C19 H191 1.000(6) no
C20 C21 1.391(8) yes
C20 H201 1.000(6) no
C21 H211 1.000(5) no
H21 H22 1.63 no
H61 H62 1.63 no
H61 H63 1.63 no
H62 H63 1.63 no
H71 H72 1.63 no
H151 H152 1.63 no
H151 H153 1.63 no
H152 H153 1.63 no
